data_1503999
loop_
_publ_author_name
'Thomas, Joice'
'Maes, Wouter'
'Robeyns, Koen'
'Ovaere, Margriet'
'Van Meervelt, Luc'
'Smet, Mario'
'Dehaen, Wim'

_publ_section_title
;
 Homoselenacalix[n]arenes.
;
_journal_issue 14
_journal_name_full 'Organic letters'
_journal_page_first 3040
_journal_page_last 3043
_journal_paper_doi 10.1021/ol901044m
_journal_volume 11
_journal_year 2009
_chemical_formula_moiety 'C78 H108 O6 Se6'
_chemical_formula_sum 'C78 H108 O6 Se6'
_chemical_formula_weight 1615.40
_chemical_name_systematic
; 
 ? 
;
_space_group_IT_number 2
_symmetry_cell_setting triclinic
_symmetry_space_group_name_Hall '-P 1'
_symmetry_space_group_name_H-M 'P -1'
_atom_sites_solution_hydrogens geom
_atom_sites_solution_primary direct
_atom_sites_solution_secondary difmap
_audit_creation_method SHELXL-97
_cell_angle_alpha 83.135(4)
_cell_angle_beta 88.746(3)
_cell_angle_gamma 87.532(4)
_cell_formula_units_Z 1
_cell_length_a 9.9877(5)
_cell_length_b 12.0647(7)
_cell_length_c 15.8791(8)
_cell_measurement_reflns_used 33505
_cell_measurement_temperature 100(2)
_cell_measurement_theta_max 71.26
_cell_measurement_theta_min 2.80
_cell_volume 1897.66(17)
_computing_cell_refinement 'Bruker SAINT (SAINT, 1997)'
_computing_data_collection 'Bruker SMART (SMART, 1997)'
_computing_data_reduction 'Bruker SAINT (SAINT, 1997)'
_computing_molecular_graphics 'PLUTON (Spek, 1998)'
_computing_publication_material 'PLATON (Spek, 1998)'
_computing_structure_refinement 'SHELXL-97 (Sheldrick, 1997)'
_computing_structure_solution 'SHELXS-97 (Sheldrick, 1990)'
_diffrn_ambient_temperature 100(2)
_diffrn_measured_fraction_theta_full 0.975
_diffrn_measured_fraction_theta_max 0.950
_diffrn_measurement_device_type 'SMART 6000'
_diffrn_measurement_method 'omega and phi scan'
_diffrn_radiation_monochromator 'crossed Goebel mirrors'
_diffrn_radiation_source 'fine-focus sealed tube'
_diffrn_radiation_type CuK\a
_diffrn_radiation_wavelength 1.54178
_diffrn_reflns_av_R_equivalents 0.0710
_diffrn_reflns_av_sigmaI/netI 0.0480
_diffrn_reflns_limit_h_max 11
_diffrn_reflns_limit_h_min -12
_diffrn_reflns_limit_k_max 12
_diffrn_reflns_limit_k_min -14
_diffrn_reflns_limit_l_max 19
_diffrn_reflns_limit_l_min -19
_diffrn_reflns_number 33088
_diffrn_reflns_theta_full 67.70
_diffrn_reflns_theta_max 71.26
_diffrn_reflns_theta_min 2.80
_exptl_absorpt_coefficient_mu 3.789
_exptl_absorpt_correction_T_max 0.685
_exptl_absorpt_correction_T_min 0.443
_exptl_absorpt_correction_type multi-scan
_exptl_absorpt_process_details 'Bruker SADABS (SADABS, 1997)'
_exptl_crystal_colour transparent
_exptl_crystal_density_diffrn 1.414
_exptl_crystal_density_method 'not measured'
_exptl_crystal_description plate
_exptl_crystal_F_000 828
_exptl_crystal_size_max 0.4
_exptl_crystal_size_mid 0.2
_exptl_crystal_size_min 0.1
_refine_diff_density_max 1.109
_refine_diff_density_min -0.385
_refine_diff_density_rms 0.127
_refine_ls_extinction_method none
_refine_ls_goodness_of_fit_ref 1.067
_refine_ls_hydrogen_treatment constr
_refine_ls_matrix_type full
_refine_ls_number_parameters 480
_refine_ls_number_reflns 7000
_refine_ls_number_restraints 240
_refine_ls_restrained_S_all 1.070
_refine_ls_R_factor_all 0.0654
_refine_ls_R_factor_gt 0.0464
_refine_ls_shift/su_max 0.002
_refine_ls_shift/su_mean 0.000
_refine_ls_structure_factor_coef Fsqd
_refine_ls_weighting_details 'calc w=1/[\s^2^(Fo^2^)+(0.0699P)^2^+0.0136P] where P=(Fo^2^+2Fc^2^)/3'
_refine_ls_weighting_scheme calc
_refine_ls_wR_factor_gt 0.1074
_refine_ls_wR_factor_ref 0.1176
_reflns_number_gt 5419
_reflns_number_total 7000
_reflns_threshold_expression >2sigma(I)
_cod_data_source_file ol901044m_si_003.cif
_cod_data_source_block wim94
_cod_database_code 1503999

loop_
_symmetry_equiv_pos_as_xyz
'x, y, z'
'-x, -y, -z'

loop_
_atom_site_label
_atom_site_type_symbol
_atom_site_fract_x
_atom_site_fract_y
_atom_site_fract_z
_atom_site_U_iso_or_equiv
_atom_site_adp_type
_atom_site_occupancy
_atom_site_symmetry_multiplicity
_atom_site_calc_flag
_atom_site_refinement_flags
_atom_site_disorder_assembly
_atom_site_disorder_group
C1 C 0.9157(4) 0.6724(3) -0.1015(2) 0.0238(7) Uani 1 1 d . . .
C2 C 1.0181(4) 0.6888(3) -0.0466(2) 0.0236(7) Uani 1 1 d . . .
C3 C 0.9902(4) 0.7300(3) 0.0303(2) 0.0222(7) Uani 1 1 d . . .
C4 C 0.8563(4) 0.7571(3) 0.0513(2) 0.0239(7) Uani 1 1 d . . .
H4 H 0.8368 0.7857 0.1036 0.029 Uiso 1 1 calc R . .
C5 C 0.7508(4) 0.7432(3) -0.0025(2) 0.0239(8) Uani 1 1 d . . .
C6 C 0.7827(4) 0.7003(3) -0.0783(2) 0.0246(8) Uani 1 1 d . . .
H6 H 0.7125 0.6895 -0.1155 0.030 Uiso 1 1 calc R . .
O7 O 1.1510(2) 0.6698(2) -0.07062(17) 0.0254(5) Uani 1 1 d . . .
C8 C 1.1985(4) 0.5561(3) -0.0500(3) 0.0362(10) Uani 1 1 d . . .
H8A H 1.2043 0.5388 0.0118 0.054 Uiso 1 1 calc R . .
H8B H 1.2874 0.5457 -0.0759 0.054 Uiso 1 1 calc R . .
H8C H 1.1363 0.5061 -0.0717 0.054 Uiso 1 1 calc R . .
C9 C 0.6041(4) 0.7747(3) 0.0171(2) 0.0260(8) Uani 1 1 d . . .
C10 C 0.5884(4) 0.8232(5) 0.1015(3) 0.0425(12) Uani 1 1 d . . .
H10A H 0.6189 0.7671 0.1476 0.064 Uiso 1 1 calc R . .
H10B H 0.4939 0.8442 0.1111 0.064 Uiso 1 1 calc R . .
H10C H 0.6423 0.8894 0.0999 0.064 Uiso 1 1 calc R . .
C11 C 0.5180(5) 0.6734(4) 0.0178(4) 0.0475(12) Uani 1 1 d . . .
H11A H 0.5381 0.6205 0.0681 0.071 Uiso 1 1 calc R . .
H11B H 0.5374 0.6372 -0.0334 0.071 Uiso 1 1 calc R . .
H11C H 0.4231 0.6974 0.0191 0.071 Uiso 1 1 calc R . .
C12 C 0.5543(4) 0.8651(4) -0.0530(3) 0.0378(10) Uani 1 1 d . . .
H12A H 0.4616 0.8886 -0.0403 0.057 Uiso 1 1 calc R . .
H12B H 0.5581 0.8349 -0.1077 0.057 Uiso 1 1 calc R . .
H12C H 0.6113 0.9296 -0.0559 0.057 Uiso 1 1 calc R . .
C13 C 1.1005(4) 0.7497(3) 0.0880(3) 0.0261(8) Uani 1 1 d . . .
H13A H 1.1674 0.6864 0.0900 0.031 Uiso 1 1 calc R . .
H13B H 1.0634 0.7525 0.1460 0.031 Uiso 1 1 calc R . .
Se14 Se 1.19010(4) 0.88996(4) 0.05044(3) 0.02853(12) Uani 1 1 d . . .
C15 C 1.0716(4) 0.9892(3) 0.1109(3) 0.0302(8) Uani 1 1 d . . .
H15A H 1.0956 1.0676 0.0935 0.036 Uiso 1 1 calc R . .
H15B H 0.9781 0.9816 0.0937 0.036 Uiso 1 1 calc R . .
C16 C 1.0792(4) 0.9654(3) 0.2056(3) 0.0260(8) Uani 1 1 d . . .
C17 C 0.9628(4) 0.9575(3) 0.2563(3) 0.0264(8) Uani 1 1 d . . .
C18 C 0.9709(4) 0.9361(3) 0.3445(3) 0.0288(9) Uani 1 1 d . . .
C19 C 1.0969(4) 0.9194(3) 0.3814(3) 0.0301(9) Uani 1 1 d . . .
H19 H 1.1024 0.9032 0.4413 0.036 Uiso 1 1 calc R . .
C20 C 1.2146(4) 0.9260(3) 0.3328(3) 0.0308(9) Uani 1 1 d . A .
C21 C 1.2031(4) 0.9500(3) 0.2458(3) 0.0282(8) Uani 1 1 d . . .
H21 H 1.2826 0.9562 0.2120 0.034 Uiso 1 1 calc R . .
O22 O 0.8381(3) 0.9651(2) 0.21926(18) 0.0270(6) Uani 1 1 d . . .
C23 C 0.7844(4) 1.0779(4) 0.2005(3) 0.0351(10) Uani 1 1 d . . .
H23A H 0.7801 1.1142 0.2526 0.053 Uiso 1 1 calc R . .
H23B H 0.6942 1.0767 0.1777 0.053 Uiso 1 1 calc R . .
H23C H 0.8425 1.1195 0.1586 0.053 Uiso 1 1 calc R . .
C24 C 1.3542(4) 0.9030(3) 0.3711(3) 0.0336(9) Uani 1 1 d DU . .
C25A C 1.3445(6) 0.8555(6) 0.4682(3) 0.0436(16) Uani 0.730(8) 1 d PDU A 1
H25A H 1.4347 0.8351 0.4896 0.065 Uiso 0.730(8) 1 calc PR A 1
H25B H 1.2901 0.7893 0.4749 0.065 Uiso 0.730(8) 1 calc PR A 1
H25C H 1.3029 0.9127 0.5004 0.065 Uiso 0.730(8) 1 calc PR A 1
C26A C 1.4258(6) 0.8102(6) 0.3306(4) 0.0400(16) Uani 0.730(8) 1 d PDU A 1
H26A H 1.4413 0.8345 0.2701 0.060 Uiso 0.730(8) 1 calc PR A 1
H26B H 1.3708 0.7443 0.3369 0.060 Uiso 0.730(8) 1 calc PR A 1
H26C H 1.5119 0.7914 0.3582 0.060 Uiso 0.730(8) 1 calc PR A 1
C27A C 1.4260(8) 1.0092(6) 0.3649(6) 0.067(2) Uani 0.730(8) 1 d PDU A 1
H27A H 1.5157 0.9946 0.3887 0.101 Uiso 0.730(8) 1 calc PR A 1
H27B H 1.3757 1.0626 0.3968 0.101 Uiso 0.730(8) 1 calc PR A 1
H27C H 1.4339 1.0406 0.3053 0.101 Uiso 0.730(8) 1 calc PR A 1
C25B C 1.3734(17) 0.9617(14) 0.4486(8) 0.046(4) Uani 0.270(8) 1 d PDU A 2
H25D H 1.4683 0.9564 0.4635 0.069 Uiso 0.270(8) 1 calc PR A 2
H25E H 1.3200 0.9263 0.4961 0.069 Uiso 0.270(8) 1 calc PR A 2
H25F H 1.3442 1.0405 0.4364 0.069 Uiso 0.270(8) 1 calc PR A 2
C26B C 1.3900(19) 0.7803(8) 0.3885(12) 0.049(4) Uani 0.270(8) 1 d PDU A 2
H26D H 1.4820 0.7698 0.4090 0.073 Uiso 0.270(8) 1 calc PR A 2
H26E H 1.3829 0.7455 0.3361 0.073 Uiso 0.270(8) 1 calc PR A 2
H26F H 1.3283 0.7454 0.4317 0.073 Uiso 0.270(8) 1 calc PR A 2
C27B C 1.4664(13) 0.9506(15) 0.3069(8) 0.046(4) Uani 0.270(8) 1 d PDU A 2
H27D H 1.4456 1.0298 0.2885 0.069 Uiso 0.270(8) 1 calc PR A 2
H27E H 1.4699 0.9090 0.2575 0.069 Uiso 0.270(8) 1 calc PR A 2
H27F H 1.5534 0.9425 0.3349 0.069 Uiso 0.270(8) 1 calc PR A 2
C28 C 0.8470(4) 0.9263(3) 0.3976(3) 0.0326(9) Uani 1 1 d . . .
H28A H 0.7731 0.9703 0.3671 0.039 Uiso 1 1 calc R . .
H28B H 0.8611 0.9588 0.4509 0.039 Uiso 1 1 calc R . .
Se29 Se 0.79355(4) 0.76957(4) 0.42552(3) 0.02970(13) Uani 1 1 d . . .
C30 C 0.8336(4) 0.7160(4) 0.3149(2) 0.0294(8) Uani 1 1 d . . .
H30A H 0.7731 0.7547 0.2713 0.035 Uiso 1 1 calc R . .
H30B H 0.9272 0.7315 0.2971 0.035 Uiso 1 1 calc R . .
C31 C 0.8134(4) 0.5922(3) 0.3247(2) 0.0263(8) Uani 1 1 d . . .
C32 C 0.9219(4) 0.5147(3) 0.3408(2) 0.0259(8) Uani 1 1 d . . .
C33 C 0.8993(4) 0.4006(3) 0.3539(2) 0.0264(8) Uani 1 1 d . . .
C34 C 0.7694(4) 0.3652(4) 0.3471(2) 0.0279(8) Uani 1 1 d . . .
H34 H 0.7546 0.2874 0.3557 0.033 Uiso 1 1 calc R . .
C35 C 0.6601(4) 0.4395(4) 0.3281(2) 0.0286(8) Uani 1 1 d . B .
C36 C 0.6858(4) 0.5528(3) 0.3194(2) 0.0284(8) Uani 1 1 d . . .
H36 H 0.6127 0.6055 0.3095 0.034 Uiso 1 1 calc R . .
O37 O 1.0518(3) 0.5508(3) 0.33647(18) 0.0340(6) Uani 1 1 d . . .
C38 C 1.1034(4) 0.5791(4) 0.4137(3) 0.0414(11) Uani 1 1 d . . .
H38A H 1.0437 0.6359 0.4357 0.062 Uiso 1 1 calc R . .
H38B H 1.1929 0.6086 0.4032 0.062 Uiso 1 1 calc R . .
H38C H 1.1090 0.5123 0.4554 0.062 Uiso 1 1 calc R . .
C39 C 0.5170(4) 0.4007(4) 0.3202(3) 0.0384(10) Uani 1 1 d DU . .
C40A C 0.4400(6) 0.4186(7) 0.4028(4) 0.0511(18) Uani 0.788(10) 1 d PDU B 1
H40A H 0.3468 0.3978 0.3983 0.077 Uiso 0.788(10) 1 calc PR B 1
H40B H 0.4419 0.4974 0.4120 0.077 Uiso 0.788(10) 1 calc PR B 1
H40C H 0.4821 0.3720 0.4505 0.077 Uiso 0.788(10) 1 calc PR B 1
C41A C 0.4446(7) 0.4741(6) 0.2471(4) 0.0522(18) Uani 0.788(10) 1 d PDU B 1
H41A H 0.4912 0.4648 0.1932 0.078 Uiso 0.788(10) 1 calc PR B 1
H41B H 0.4449 0.5527 0.2572 0.078 Uiso 0.788(10) 1 calc PR B 1
H41C H 0.3519 0.4514 0.2445 0.078 Uiso 0.788(10) 1 calc PR B 1
C42A C 0.5133(7) 0.2808(5) 0.3041(6) 0.0541(19) Uani 0.788(10) 1 d PDU B 1
H42A H 0.4205 0.2621 0.2954 0.081 Uiso 0.788(10) 1 calc PR B 1
H42B H 0.5497 0.2325 0.3530 0.081 Uiso 0.788(10) 1 calc PR B 1
H42C H 0.5674 0.2696 0.2533 0.081 Uiso 0.788(10) 1 calc PR B 1
C40B C 0.473(2) 0.3327(17) 0.4027(8) 0.047(5) Uani 0.212(10) 1 d PDU B 2
H40D H 0.3795 0.3120 0.3980 0.070 Uiso 0.212(10) 1 calc PR B 2
H40E H 0.4796 0.3775 0.4498 0.070 Uiso 0.212(10) 1 calc PR B 2
H40F H 0.5304 0.2649 0.4132 0.070 Uiso 0.212(10) 1 calc PR B 2
C41B C 0.406(2) 0.4851(17) 0.2912(16) 0.054(5) Uani 0.212(10) 1 d PDU B 2
H41D H 0.3311 0.4464 0.2710 0.081 Uiso 0.212(10) 1 calc PR B 2
H41E H 0.4400 0.5384 0.2450 0.081 Uiso 0.212(10) 1 calc PR B 2
H41F H 0.3758 0.5251 0.3387 0.081 Uiso 0.212(10) 1 calc PR B 2
C42B C 0.5254(18) 0.3150(15) 0.2542(11) 0.031(4) Uani 0.212(10) 1 d PDU B 2
H42D H 0.5843 0.2511 0.2753 0.046 Uiso 0.212(10) 1 calc PR B 2
H42E H 0.5615 0.3508 0.2003 0.046 Uiso 0.212(10) 1 calc PR B 2
H42F H 0.4356 0.2892 0.2454 0.046 Uiso 0.212(10) 1 calc PR B 2
C43 C 1.0140(4) 0.3176(4) 0.3720(2) 0.0317(9) Uani 1 1 d . . .
H43A H 0.9868 0.2601 0.4183 0.038 Uiso 1 1 calc R . .
H43B H 1.0902 0.3564 0.3923 0.038 Uiso 1 1 calc R . .
Se44 Se 1.07484(4) 0.24282(3) 0.27403(3) 0.02923(12) Uani 1 1 d . . .
C45 C 1.0559(4) 0.3708(3) 0.1856(2) 0.0272(8) Uani 1 1 d . . .
H45A H 0.9640 0.4047 0.1870 0.033 Uiso 1 1 calc R . .
H45B H 1.1201 0.4283 0.1948 0.033 Uiso 1 1 calc R . .

loop_
_atom_site_aniso_label
_atom_site_aniso_U_11
_atom_site_aniso_U_22
_atom_site_aniso_U_33
_atom_site_aniso_U_23
_atom_site_aniso_U_13
_atom_site_aniso_U_12
C1 0.0205(18) 0.0195(19) 0.0307(19) -0.0009(14) 0.0004(14) 0.0008(14)
C2 0.0160(17) 0.0178(19) 0.036(2) 0.0009(14) 0.0017(14) 0.0019(13)
C3 0.0178(17) 0.0168(18) 0.0308(19) 0.0021(14) -0.0024(14) 0.0000(13)
C4 0.0226(18) 0.0196(19) 0.0291(18) -0.0020(14) -0.0006(14) 0.0031(14)
C5 0.0183(17) 0.0209(19) 0.0316(19) -0.0007(15) -0.0021(14) 0.0022(14)
C6 0.0169(17) 0.023(2) 0.033(2) -0.0031(15) -0.0029(14) -0.0008(14)
O7 0.0144(12) 0.0196(14) 0.0409(15) 0.0002(11) 0.0038(10) 0.0029(9)
C8 0.0223(19) 0.023(2) 0.061(3) -0.0014(19) -0.0004(18) 0.0077(16)
C9 0.0150(17) 0.028(2) 0.035(2) -0.0064(16) -0.0024(14) 0.0037(14)
C10 0.0190(19) 0.073(3) 0.037(2) -0.020(2) -0.0006(16) 0.014(2)
C11 0.025(2) 0.035(3) 0.081(4) -0.004(2) 0.011(2) -0.0023(18)
C12 0.030(2) 0.039(3) 0.043(2) -0.0015(19) -0.0044(18) 0.0133(18)
C13 0.0165(17) 0.025(2) 0.035(2) 0.0014(15) -0.0034(14) 0.0011(14)
Se14 0.01526(19) 0.0328(2) 0.0369(2) -0.00056(17) -0.00343(15) -0.00208(15)
C15 0.0192(18) 0.025(2) 0.045(2) 0.0015(17) -0.0038(16) 0.0015(15)
C16 0.0193(18) 0.0148(18) 0.045(2) -0.0059(15) -0.0091(15) 0.0024(13)
C17 0.0232(18) 0.0146(19) 0.043(2) -0.0090(15) -0.0110(16) 0.0041(14)
C18 0.030(2) 0.021(2) 0.037(2) -0.0124(16) -0.0091(16) 0.0061(15)
C19 0.028(2) 0.025(2) 0.040(2) -0.0163(17) -0.0112(16) 0.0060(16)
C20 0.0247(19) 0.020(2) 0.051(2) -0.0187(17) -0.0162(17) 0.0100(15)
C21 0.0182(18) 0.022(2) 0.046(2) -0.0091(16) -0.0091(16) 0.0003(14)
O22 0.0175(12) 0.0221(14) 0.0418(15) -0.0051(11) -0.0111(11) 0.0033(10)
C23 0.025(2) 0.030(2) 0.050(2) -0.0073(18) -0.0139(18) 0.0110(16)
C24 0.0218(19) 0.034(2) 0.047(2) -0.0119(17) -0.0151(16) 0.0053(15)
C25A 0.027(3) 0.068(4) 0.037(3) -0.017(2) -0.014(2) 0.017(3)
C26A 0.023(3) 0.059(4) 0.037(3) -0.011(3) -0.009(2) 0.018(3)
C27A 0.044(4) 0.051(3) 0.108(6) 0.001(3) -0.041(4) -0.013(3)
C25B 0.035(7) 0.057(7) 0.051(6) -0.021(6) -0.011(5) 0.001(6)
C26B 0.045(7) 0.041(4) 0.061(8) -0.010(5) -0.007(6) 0.006(5)
C27B 0.028(6) 0.061(8) 0.048(6) 0.000(6) -0.015(4) -0.002(5)
C28 0.0255(19) 0.032(2) 0.042(2) -0.0156(18) -0.0073(17) 0.0078(16)
Se29 0.0220(2) 0.0415(3) 0.0264(2) -0.00869(17) -0.00168(15) 0.00355(17)
C30 0.035(2) 0.033(2) 0.0210(18) -0.0062(15) 0.0000(15) -0.0027(17)
C31 0.0278(19) 0.030(2) 0.0217(17) -0.0052(15) -0.0011(14) -0.0045(15)
C32 0.0210(18) 0.036(2) 0.0213(17) -0.0056(15) 0.0017(13) -0.0066(15)
C33 0.0275(19) 0.032(2) 0.0211(17) -0.0069(15) -0.0023(14) 0.0000(16)
C34 0.030(2) 0.031(2) 0.0218(18) -0.0028(15) 0.0021(15) -0.0030(16)
C35 0.0240(19) 0.035(2) 0.029(2) -0.0126(16) 0.0012(15) -0.0027(16)
C36 0.0249(19) 0.033(2) 0.0275(19) -0.0049(16) -0.0013(15) 0.0006(16)
O37 0.0219(14) 0.0437(18) 0.0373(15) -0.0081(13) 0.0048(11) -0.0069(12)
C38 0.021(2) 0.052(3) 0.055(3) -0.021(2) -0.0064(18) -0.0016(18)
C39 0.026(2) 0.045(3) 0.047(2) -0.0155(19) 0.0012(17) -0.0080(17)
C40A 0.035(3) 0.060(4) 0.059(3) -0.010(3) 0.012(3) -0.010(3)
C41A 0.038(3) 0.062(4) 0.060(3) -0.014(3) -0.017(3) -0.011(3)
C42A 0.035(3) 0.049(3) 0.082(5) -0.020(3) -0.005(3) -0.012(3)
C40B 0.046(9) 0.053(9) 0.046(5) -0.018(5) 0.003(6) -0.023(7)
C41B 0.041(8) 0.053(8) 0.068(9) -0.015(6) 0.010(7) 0.007(6)
C42B 0.019(7) 0.034(7) 0.041(7) -0.005(6) -0.002(6) -0.007(6)
C43 0.032(2) 0.040(2) 0.0231(18) -0.0065(16) -0.0067(15) 0.0065(17)
Se44 0.0321(2) 0.0229(2) 0.0330(2) -0.00538(16) -0.00560(16) 0.00416(16)
C45 0.0270(19) 0.022(2) 0.032(2) -0.0033(15) 0.0017(15) 0.0040(15)

loop_
_atom_type_symbol
_atom_type_description
_atom_type_scat_dispersion_real
_atom_type_scat_dispersion_imag
_atom_type_scat_source
C C 0.0181 0.0091 'International Tables Vol C Tables 4.2.6.8 and 6.1.1.4'
H H 0.0000 0.0000 'International Tables Vol C Tables 4.2.6.8 and 6.1.1.4'
O O 0.0492 0.0322 'International Tables Vol C Tables 4.2.6.8 and 6.1.1.4'
Se Se -0.7943 1.1372 'International Tables Vol C Tables 4.2.6.8 and 6.1.1.4'

loop_
_geom_angle_atom_site_label_1
_geom_angle_atom_site_label_2
_geom_angle_atom_site_label_3
_geom_angle
_geom_angle_site_symmetry_1
_geom_angle_site_symmetry_3
C2 C1 C6 118.6(3) . .
C2 C1 C45 121.9(3) . 2_765
C6 C1 C45 119.5(3) . 2_765
C3 C2 O7 119.0(3) . .
C3 C2 C1 121.1(3) . .
O7 C2 C1 119.8(3) . .
C2 C3 C4 118.8(3) . .
C2 C3 C13 120.8(3) . .
C4 C3 C13 120.4(3) . .
C5 C4 C3 121.9(3) . .
C5 C4 H4 119.0 . .
C3 C4 H4 119.0 . .
C6 C5 C4 117.6(3) . .
C6 C5 C9 118.9(3) . .
C4 C5 C9 123.5(3) . .
C5 C6 C1 122.0(3) . .
C5 C6 H6 119.0 . .
C1 C6 H6 119.0 . .
C2 O7 C8 113.5(3) . .
O7 C8 H8A 109.5 . .
O7 C8 H8B 109.5 . .
H8A C8 H8B 109.5 . .
O7 C8 H8C 109.5 . .
H8A C8 H8C 109.5 . .
H8B C8 H8C 109.5 . .
C11 C9 C10 110.1(4) . .
C11 C9 C5 110.4(3) . .
C10 C9 C5 111.7(3) . .
C11 C9 C12 108.6(4) . .
C10 C9 C12 107.6(3) . .
C5 C9 C12 108.4(3) . .
C9 C10 H10A 109.5 . .
C9 C10 H10B 109.5 . .
H10A C10 H10B 109.5 . .
C9 C10 H10C 109.5 . .
H10A C10 H10C 109.5 . .
H10B C10 H10C 109.5 . .
C9 C11 H11A 109.5 . .
C9 C11 H11B 109.5 . .
H11A C11 H11B 109.5 . .
C9 C11 H11C 109.5 . .
H11A C11 H11C 109.5 . .
H11B C11 H11C 109.5 . .
C9 C12 H12A 109.5 . .
C9 C12 H12B 109.5 . .
H12A C12 H12B 109.5 . .
C9 C12 H12C 109.5 . .
H12A C12 H12C 109.5 . .
H12B C12 H12C 109.5 . .
C3 C13 Se14 112.0(3) . .
C3 C13 H13A 109.2 . .
Se14 C13 H13A 109.2 . .
C3 C13 H13B 109.2 . .
Se14 C13 H13B 109.2 . .
H13A C13 H13B 107.9 . .
C15 Se14 C13 97.43(17) . .
C16 C15 Se14 113.5(2) . .
C16 C15 H15A 108.9 . .
Se14 C15 H15A 108.9 . .
C16 C15 H15B 108.9 . .
Se14 C15 H15B 108.9 . .
H15A C15 H15B 107.7 . .
C21 C16 C17 118.1(4) . .
C21 C16 C15 120.9(4) . .
C17 C16 C15 121.0(3) . .
O22 C17 C18 119.1(4) . .
O22 C17 C16 120.2(3) . .
C18 C17 C16 120.6(3) . .
C17 C18 C19 119.1(4) . .
C17 C18 C28 120.2(3) . .
C19 C18 C28 120.7(4) . .
C20 C19 C18 121.8(4) . .
C20 C19 H19 119.1 . .
C18 C19 H19 119.1 . .
C21 C20 C19 117.7(3) . .
C21 C20 C24 119.3(4) . .
C19 C20 C24 122.9(4) . .
C20 C21 C16 122.8(4) . .
C20 C21 H21 118.6 . .
C16 C21 H21 118.6 . .
C17 O22 C23 113.9(3) . .
O22 C23 H23A 109.5 . .
O22 C23 H23B 109.5 . .
H23A C23 H23B 109.5 . .
O22 C23 H23C 109.5 . .
H23A C23 H23C 109.5 . .
H23B C23 H23C 109.5 . .
C27A C24 C26A 115.1(5) . .
C26B C24 C25B 111.3(9) . .
C27A C24 C20 109.3(4) . .
C26B C24 C20 112.4(8) . .
C26A C24 C20 109.5(3) . .
C25B C24 C20 113.1(7) . .
C26B C24 C27B 104.5(9) . .
C25B C24 C27B 103.8(8) . .
C20 C24 C27B 110.9(6) . .
C27A C24 C25A 107.6(5) . .
C26A C24 C25A 103.9(4) . .
C20 C24 C25A 111.3(4) . .
C24 C25A H25A 109.5 . .
C24 C25A H25B 109.5 . .
C24 C25A H25C 109.5 . .
C24 C26A H26A 109.5 . .
C24 C26A H26B 109.5 . .
C24 C26A H26C 109.5 . .
C24 C27A H27A 109.5 . .
C24 C27A H27B 109.5 . .
C24 C27A H27C 109.5 . .
C24 C25B H25D 109.5 . .
C24 C25B H25E 109.5 . .
H25D C25B H25E 109.5 . .
C24 C25B H25F 109.5 . .
H25D C25B H25F 109.5 . .
H25E C25B H25F 109.5 . .
C24 C26B H26D 109.5 . .
C24 C26B H26E 109.5 . .
H26D C26B H26E 109.5 . .
C24 C26B H26F 109.5 . .
H26D C26B H26F 109.5 . .
H26E C26B H26F 109.5 . .
C24 C27B H27D 109.5 . .
C24 C27B H27E 109.5 . .
H27D C27B H27E 109.5 . .
C24 C27B H27F 109.5 . .
H27D C27B H27F 109.5 . .
H27E C27B H27F 109.5 . .
C18 C28 Se29 112.8(3) . .
C18 C28 H28A 109.0 . .
Se29 C28 H28A 109.0 . .
C18 C28 H28B 109.0 . .
Se29 C28 H28B 109.0 . .
H28A C28 H28B 107.8 . .
C30 Se29 C28 98.82(17) . .
C31 C30 Se29 107.7(3) . .
C31 C30 H30A 110.2 . .
Se29 C30 H30A 110.2 . .
C31 C30 H30B 110.2 . .
Se29 C30 H30B 110.2 . .
H30A C30 H30B 108.5 . .
C36 C31 C32 118.8(4) . .
C36 C31 C30 120.0(4) . .
C32 C31 C30 121.2(4) . .
O37 C32 C33 119.8(3) . .
O37 C32 C31 120.0(4) . .
C33 C32 C31 119.9(4) . .
C34 C33 C32 118.9(4) . .
C34 C33 C43 120.8(4) . .
C32 C33 C43 120.2(4) . .
C33 C34 C35 122.7(4) . .
C33 C34 H34 118.6 . .
C35 C34 H34 118.6 . .
C36 C35 C34 116.6(4) . .
C36 C35 C39 120.6(4) . .
C34 C35 C39 122.8(4) . .
C31 C36 C35 122.9(4) . .
C31 C36 H36 118.6 . .
C35 C36 H36 118.6 . .
C32 O37 C38 115.7(3) . .
O37 C38 H38A 109.5 . .
O37 C38 H38B 109.5 . .
H38A C38 H38B 109.5 . .
O37 C38 H38C 109.5 . .
H38A C38 H38C 109.5 . .
H38B C38 H38C 109.5 . .
C41B C39 C40B 109.0(11) . .
C42A C39 C35 112.9(4) . .
C41B C39 C35 119.7(11) . .
C40B C39 C35 110.3(9) . .
C42A C39 C40A 110.3(5) . .
C35 C39 C40A 107.7(4) . .
C42A C39 C41A 108.5(5) . .
C35 C39 C41A 110.0(4) . .
C40A C39 C41A 107.2(5) . .
C41B C39 C42B 106.2(10) . .
C40B C39 C42B 104.4(9) . .
C35 C39 C42B 106.2(7) . .
C39 C40A H40A 109.5 . .
C39 C40A H40B 109.5 . .
C39 C40A H40C 109.5 . .
C39 C41A H41A 109.5 . .
C39 C41A H41B 109.5 . .
C39 C41A H41C 109.5 . .
C39 C42A H42A 109.5 . .
C39 C42A H42B 109.5 . .
C39 C42A H42C 109.5 . .
C39 C40B H40D 109.5 . .
C39 C40B H40E 109.5 . .
H40D C40B H40E 109.5 . .
C39 C40B H40F 109.5 . .
H40D C40B H40F 109.5 . .
H40E C40B H40F 109.5 . .
C39 C41B H41D 109.5 . .
C39 C41B H41E 109.5 . .
H41D C41B H41E 109.5 . .
C39 C41B H41F 109.5 . .
H41D C41B H41F 109.5 . .
H41E C41B H41F 109.5 . .
C39 C42B H42D 109.5 . .
C39 C42B H42E 109.5 . .
H42D C42B H42E 109.5 . .
C39 C42B H42F 109.5 . .
H42D C42B H42F 109.5 . .
H42E C42B H42F 109.5 . .
C33 C43 Se44 114.1(2) . .
C33 C43 H43A 108.7 . .
Se44 C43 H43A 108.7 . .
C33 C43 H43B 108.7 . .
Se44 C43 H43B 108.7 . .
H43A C43 H43B 107.6 . .
C43 Se44 C45 98.60(17) . .
C1 C45 Se44 107.2(2) 2_765 .
C1 C45 H45A 110.3 2_765 .
Se44 C45 H45A 110.3 . .
C1 C45 H45B 110.3 2_765 .
Se44 C45 H45B 110.3 . .
H45A C45 H45B 108.5 . .

loop_
_geom_bond_atom_site_label_1
_geom_bond_atom_site_label_2
_geom_bond_distance
_geom_bond_site_symmetry_2
C1 C2 1.394(5) .
C1 C6 1.409(5) .
C1 C45 1.507(5) 2_765
C2 C3 1.390(5) .
C2 O7 1.391(4) .
C3 C4 1.406(5) .
C3 C13 1.493(5) .
C4 C5 1.398(5) .
C4 H4 0.9500 .
C5 C6 1.392(5) .
C5 C9 1.533(5) .
C6 H6 0.9500 .
O7 C8 1.434(5) .
C8 H8A 0.9800 .
C8 H8B 0.9800 .
C8 H8C 0.9800 .
C9 C11 1.523(6) .
C9 C10 1.528(5) .
C9 C12 1.538(6) .
C10 H10A 0.9800 .
C10 H10B 0.9800 .
C10 H10C 0.9800 .
C11 H11A 0.9800 .
C11 H11B 0.9800 .
C11 H11C 0.9800 .
C12 H12A 0.9800 .
C12 H12B 0.9800 .
C12 H12C 0.9800 .
C13 Se14 1.971(4) .
C13 H13A 0.9900 .
C13 H13B 0.9900 .
Se14 C15 1.964(4) .
C15 C16 1.501(6) .
C15 H15A 0.9900 .
C15 H15B 0.9900 .
C16 C21 1.400(5) .
C16 C17 1.400(6) .
C17 O22 1.383(4) .
C17 C18 1.397(6) .
C18 C19 1.396(5) .
C18 C28 1.483(6) .
C19 C20 1.393(6) .
C19 H19 0.9500 .
C20 C21 1.383(6) .
C20 C24 1.534(5) .
C21 H21 0.9500 .
O22 C23 1.441(5) .
C23 H23A 0.9800 .
C23 H23B 0.9800 .
C23 H23C 0.9800 .
C24 C27A 1.487(6) .
C24 C26B 1.503(9) .
C24 C26A 1.504(6) .
C24 C25B 1.511(8) .
C24 C27B 1.578(9) .
C24 C25A 1.582(6) .
C25A H25A 0.9800 .
C25A H25B 0.9800 .
C25A H25C 0.9800 .
C26A H26A 0.9800 .
C26A H26B 0.9800 .
C26A H26C 0.9800 .
C27A H27A 0.9800 .
C27A H27B 0.9800 .
C27A H27C 0.9800 .
C25B H25D 0.9800 .
C25B H25E 0.9800 .
C25B H25F 0.9800 .
C26B H26D 0.9800 .
C26B H26E 0.9800 .
C26B H26F 0.9800 .
C27B H27D 0.9800 .
C27B H27E 0.9800 .
C27B H27F 0.9800 .
C28 Se29 1.984(4) .
C28 H28A 0.9900 .
C28 H28B 0.9900 .
Se29 C30 1.969(4) .
C30 C31 1.505(6) .
C30 H30A 0.9900 .
C30 H30B 0.9900 .
C31 C36 1.388(6) .
C31 C32 1.408(6) .
C32 O37 1.385(5) .
C32 C33 1.395(6) .
C33 C34 1.393(6) .
C33 C43 1.499(5) .
C34 C35 1.397(6) .
C34 H34 0.9500 .
C35 C36 1.392(6) .
C35 C39 1.535(5) .
C36 H36 0.9500 .
O37 C38 1.424(5) .
C38 H38A 0.9800 .
C38 H38B 0.9800 .
C38 H38C 0.9800 .
C39 C42A 1.500(6) .
C39 C41B 1.513(9) .
C39 C40B 1.528(9) .
C39 C40A 1.539(6) .
C39 C41A 1.546(6) .
C39 C42B 1.556(9) .
C40A H40A 0.9800 .
C40A H40B 0.9800 .
C40A H40C 0.9800 .
C41A H41A 0.9800 .
C41A H41B 0.9800 .
C41A H41C 0.9800 .
C42A H42A 0.9800 .
C42A H42B 0.9800 .
C42A H42C 0.9800 .
C40B H40D 0.9800 .
C40B H40E 0.9800 .
C40B H40F 0.9800 .
C41B H41D 0.9800 .
C41B H41E 0.9800 .
C41B H41F 0.9800 .
C42B H42D 0.9800 .
C42B H42E 0.9800 .
C42B H42F 0.9800 .
C43 Se44 1.961(4) .
C43 H43A 0.9900 .
C43 H43B 0.9900 .
Se44 C45 1.964(4) .
C45 C1 1.507(5) 2_765
C45 H45A 0.9900 .
C45 H45B 0.9900 .
